data_8100619
loop_
_publ_author_name
'Mizuguchi, Jin'

_publ_section_title
;
Crystal structure of aquamagnesiumphthalocyanine, (C~32~H~16~N~8~)
Mg(H~2~O)
;
_journal_issue 2
_journal_name_full 'Zeitschrift f\"ur Kristallographie - New Crystal Structures'
_journal_page_first 251
_journal_page_last 252
_journal_volume 217
_journal_year 2002
_chemical_formula_structural '(C32 H16 N8)Mg(H2 O)'
_chemical_formula_sum 'C32 H18 Mg N8 O'
_chemical_formula_weight 554.85
_space_group_IT_number 14
_symmetry_cell_setting monoclinic
_symmetry_space_group_name_Hall '-P 2yab'
_symmetry_space_group_name_H-M 'P 1 21/a 1'
_cell_angle_alpha 90
_cell_angle_beta 104.678(7)
_cell_angle_gamma 90
_cell_formula_units_Z 4
_cell_length_a 13.526(2)
_cell_length_b 13.927(2)
_cell_length_c 13.559(2)
_cell_measurement_temperature 93.2
_cell_volume 2470.9(6)
_exptl_crystal_density_diffrn 1.491
_cod_original_sg_symbol_H-M 'P 21/a'
_cod_original_formula_sum 'C32 H18 N8 Mg O'
_cod_database_code 8100619

loop_
_symmetry_equiv_pos_as_xyz
x,y,z
1/2-x,1/2+y,-z
-x,-y,-z
1/2+x,1/2-y,z

loop_
_atom_site_label
_atom_site_type_symbol
_atom_site_fract_x
_atom_site_fract_y
_atom_site_fract_z
_atom_site_U_iso_or_equiv
_atom_site_adp_type
_atom_site_occupancy
_atom_site_calc_flag
_atom_site_refinement_flags
_atom_site_disorder_assembly
_atom_site_disorder_group
Mg(1) Mg 0.1321(1) 0.3923(1) 0.0038(1) 0.0286(4) Uani 1.00 d . . .
O(1) O 0.2012(2) 0.2606(2) 0.0058(2) 0.0258(8) Uani 1.00 d . . .
N(1) N 0.1755(3) 0.4733(3) -0.1039(3) 0.024(1) Uani 1.00 d . . .
N(2) N -0.0041(3) 0.3688(3) -0.1010(3) 0.032(1) Uani 1.00 d . . .
N(3) N 0.0532(3) 0.3696(3) 0.1113(3) 0.032(1) Uani 1.00 d . . .
N(4) N 0.2319(3) 0.4736(2) 0.1069(3) 0.0227(10) Uani 1.00 d . . .
N(5) N 0.0429(3) 0.4229(3) -0.2530(3) 0.031(1) Uani 1.00 d . . .
N(6) N -0.1012(3) 0.2960(3) 0.0072(3) 0.032(1) Uani 1.00 d . . .
N(7) N 0.1828(3) 0.4244(3) 0.2603(3) 0.030(1) Uani 1.00 d . . .
N(8) N 0.3275(3) 0.5528(3) -0.0002(3) 0.036(1) Uani 1.00 d . . .
C(1) C -0.0181(3) 0.3803(3) -0.2045(3) 0.026(1) Uani 1.00 d . . .
C(2) C -0.1150(3) 0.3363(3) -0.2588(3) 0.029(1) Uani 1.00 d . . .
C(3) C -0.1613(4) 0.3306(4) -0.3600(3) 0.034(1) Uani 1.00 d . . .
C(4) C -0.2527(4) 0.2788(4) -0.3915(4) 0.035(1) Uani 1.00 d . . .
C(5) C -0.2945(3) 0.2392(3) -0.3196(3) 0.027(1) Uani 1.00 d . . .
C(6) C -0.2493(3) 0.2469(3) -0.2162(3) 0.024(1) Uani 1.00 d . . .
C(7) C -0.1576(3) 0.2967(3) -0.1831(3) 0.029(1) Uani 1.00 d . . .
C(8) C -0.0873(3) 0.3197(3) -0.0849(3) 0.028(1) Uani 1.00 d . . .
C(9) C -0.0378(3) 0.3200(3) 0.0980(3) 0.028(1) Uani 1.00 d . . .
C(10) C -0.0543(4) 0.2977(3) 0.1974(3) 0.030(1) Uani 1.00 d . . .
C(11) C -0.1322(4) 0.2484(3) 0.2286(4) 0.027(1) Uani 1.00 d . . .
C(12) C -0.1208(4) 0.2415(3) 0.3332(4) 0.031(1) Uani 1.00 d . . .
C(13) C -0.0376(4) 0.2811(4) 0.4066(4) 0.039(1) Uani 1.00 d . . .
C(14) C 0.0371(4) 0.3309(3) 0.3745(3) 0.032(1) Uani 1.00 d . . .
C(15) C 0.0281(4) 0.3377(3) 0.2701(3) 0.031(1) Uani 1.00 d . . .
C(16) C 0.0955(4) 0.3825(3) 0.2135(3) 0.028(1) Uani 1.00 d . . .
C(17) C 0.2446(3) 0.4683(3) 0.2115(3) 0.027(1) Uani 1.00 d . . .
C(18) C 0.3394(3) 0.5169(3) 0.2636(3) 0.028(1) Uani 1.00 d . . .
C(19) C 0.3878(4) 0.5290(4) 0.3652(4) 0.036(1) Uani 1.00 d . . .
C(20) C 0.4826(4) 0.5781(4) 0.3906(4) 0.042(2) Uani 1.00 d . . .
C(21) C 0.5236(4) 0.6143(4) 0.3132(4) 0.042(2) Uani 1.00 d . . .
C(22) C 0.4776(4) 0.6047(4) 0.2133(4) 0.033(1) Uani 1.00 d . . .
C(23) C 0.3808(3) 0.5517(3) 0.1870(3) 0.028(1) Uani 1.00 d . . .
C(24) C 0.3133(3) 0.5274(3) 0.0930(3) 0.024(1) Uani 1.00 d . . .
C(25) C 0.2805(3) 0.5491(3) -0.1886(3) 0.028(1) Uani 1.00 d . . .
C(26) C 0.3616(4) 0.5985(3) -0.2166(4) 0.036(1) Uani 1.00 d . . .
C(27) C 0.3586(4) 0.6052(4) -0.3163(4) 0.037(1) Uani 1.00 d . . .
C(28) C 0.2757(4) 0.5657(4) -0.3914(4) 0.040(2) Uani 1.00 d . . .
C(29) C 0.1954(4) 0.5203(4) -0.3651(3) 0.035(1) Uani 1.00 d . . .
C(30) C 0.1979(4) 0.5113(4) -0.2624(3) 0.032(1) Uani 1.00 d . . .
C(31) C 0.1320(3) 0.4651(3) -0.2060(3) 0.026(1) Uani 1.00 d . . .
C(32) C 0.2636(3) 0.5261(3) -0.0915(3) 0.021(1) Uani 1.00 d . . .
H(1) H -0.1322 0.3613 -0.4086 0.0405 Uiso 1.00 calc . . .
H(2) H -0.2849 0.2714 -0.4620 0.0423 Uiso 1.00 calc . . .
H(3) H -0.3571 0.2050 -0.3412 0.0319 Uiso 1.00 calc . . .
H(4) H -0.2807 0.2184 -0.1681 0.0288 Uiso 1.00 calc . . .
H(5) H -0.1892 0.2215 0.1808 0.0323 Uiso 1.00 calc . . .
H(6) H -0.1719 0.2082 0.3565 0.0367 Uiso 1.00 calc . . .
H(7) H -0.0329 0.2737 0.4773 0.0466 Uiso 1.00 calc . . .
H(8) H 0.0929 0.3597 0.4223 0.0387 Uiso 1.00 calc . . .
H(9) H 0.3584 0.5050 0.4169 0.0430 Uiso 1.00 calc . . .
H(10) H 0.5182 0.5865 0.4600 0.0500 Uiso 1.00 calc . . .
H(11) H 0.5870 0.6474 0.3321 0.0499 Uiso 1.00 calc . . .
H(12) H 0.5065 0.6309 0.1623 0.0401 Uiso 1.00 calc . . .
H(13) H 0.4162 0.6261 -0.1663 0.0438 Uiso 1.00 calc . . .
H(14) H 0.4125 0.6366 -0.3367 0.0446 Uiso 1.00 calc . . .
H(15) H 0.2756 0.5707 -0.4613 0.0480 Uiso 1.00 calc . . .
H(16) H 0.1395 0.4957 -0.4162 0.0415 Uiso 1.00 calc . . .
H(17) H 0.1669 0.2102 -0.0365 0.0310 Uiso 1.00 calc . . .
H(18) H 0.2675 0.2502 0.0490 0.0310 Uiso 1.00 calc . . .

loop_
_atom_site_aniso_label
_atom_site_aniso_U_11
_atom_site_aniso_U_22
_atom_site_aniso_U_33
_atom_site_aniso_U_12
_atom_site_aniso_U_13
_atom_site_aniso_U_23
Mg(1) 0.0255(9) 0.0300(9) 0.0302(8) -0.0011(7) 0.0067(7) 0.0004(7)
O(1) 0.021(2) 0.031(2) 0.023(2) 0.003(1) 0.001(1) -0.001(1)
N(1) 0.026(2) 0.020(2) 0.028(2) -0.001(2) 0.008(2) -0.004(2)
N(2) 0.030(2) 0.029(2) 0.039(2) -0.002(2) 0.010(2) 0.001(2)
N(3) 0.026(2) 0.034(2) 0.036(2) -0.004(2) 0.009(2) -0.004(2)
N(4) 0.025(2) 0.018(2) 0.024(2) -0.003(2) 0.005(2) -0.001(2)
N(5) 0.028(2) 0.030(2) 0.035(2) 0.001(2) 0.006(2) -0.003(2)
N(6) 0.028(2) 0.033(2) 0.034(2) 0.001(2) 0.008(2) -0.005(2)
N(7) 0.033(2) 0.027(2) 0.028(2) 0.004(2) 0.006(2) 0.003(2)
N(8) 0.031(2) 0.051(3) 0.027(2) 0.013(2) 0.008(2) 0.002(2)
C(1) 0.028(3) 0.024(2) 0.025(2) 0.005(2) 0.003(2) -0.002(2)
C(2) 0.027(2) 0.029(3) 0.030(2) -0.002(2) 0.006(2) -0.004(2)
C(3) 0.033(3) 0.034(3) 0.034(3) -0.004(2) 0.008(2) 0.004(2)
C(4) 0.032(3) 0.040(3) 0.032(3) 0.000(2) 0.003(2) 0.002(2)
C(5) 0.022(2) 0.030(3) 0.023(2) -0.001(2) -0.004(2) -0.006(2)
C(6) 0.025(2) 0.016(2) 0.028(2) 0.000(2) 0.001(2) 0.001(2)
C(7) 0.026(2) 0.030(3) 0.029(2) 0.008(2) 0.003(2) 0.005(2)
C(8) 0.024(2) 0.029(3) 0.033(3) 0.001(2) 0.010(2) 0.002(2)
C(9) 0.025(2) 0.027(3) 0.034(3) 0.000(2) 0.009(2) -0.007(2)
C(10) 0.033(3) 0.024(3) 0.034(3) -0.001(2) 0.012(2) -0.001(2)
C(11) 0.029(3) 0.015(2) 0.039(3) -0.001(2) 0.014(2) -0.001(2)
C(12) 0.032(3) 0.030(3) 0.034(3) -0.004(2) 0.015(2) -0.004(2)
C(13) 0.041(3) 0.040(3) 0.041(3) 0.005(3) 0.018(3) -0.001(2)
C(14) 0.036(3) 0.030(3) 0.034(3) -0.003(2) 0.013(2) -0.008(2)
C(15) 0.032(3) 0.032(3) 0.031(3) -0.001(2) 0.009(2) 0.000(2)
C(16) 0.032(3) 0.021(2) 0.032(3) 0.008(2) 0.011(2) 0.003(2)
C(17) 0.028(3) 0.021(2) 0.036(3) 0.006(2) 0.015(2) 0.002(2)
C(18) 0.028(2) 0.027(3) 0.025(2) 0.004(2) -0.002(2) -0.007(2)
C(19) 0.031(3) 0.034(3) 0.039(3) 0.000(2) 0.004(2) -0.003(2)
C(20) 0.039(3) 0.036(3) 0.043(3) 0.007(3) -0.003(2) 0.001(2)
C(21) 0.027(3) 0.042(3) 0.050(3) 0.000(3) 0.000(2) 0.008(3)
C(22) 0.029(3) 0.029(3) 0.038(3) 0.002(2) 0.001(2) -0.008(2)
C(23) 0.024(2) 0.019(2) 0.035(3) 0.003(2) 0.001(2) -0.003(2)
C(24) 0.023(2) 0.016(2) 0.033(3) -0.003(2) 0.006(2) -0.005(2)
C(25) 0.027(2) 0.030(3) 0.031(3) 0.002(2) 0.012(2) 0.004(2)
C(26) 0.045(3) 0.021(2) 0.049(3) 0.003(2) 0.023(3) 0.009(2)
C(27) 0.041(3) 0.031(3) 0.046(3) -0.003(2) 0.023(3) -0.004(2)
C(28) 0.043(3) 0.046(3) 0.035(3) 0.005(3) 0.017(3) 0.006(2)
C(29) 0.034(3) 0.038(3) 0.032(3) 0.007(2) 0.010(2) 0.006(2)
C(30) 0.033(3) 0.031(3) 0.034(3) 0.011(2) 0.014(2) 0.003(2)
C(31) 0.021(2) 0.017(2) 0.038(3) 0.002(2) 0.004(2) -0.004(2)
C(32) 0.019(2) 0.014(2) 0.025(2) -0.004(2) -0.003(2) 0.001(2)

loop_
_geom_bond_atom_site_label_1
_geom_bond_atom_site_label_2
_geom_bond_distance
_geom_bond_site_symmetry_1
_geom_bond_site_symmetry_2
_geom_bond_publ_flag
Mg(1) O(1) 2.056(3) . . yes
Mg(1) N(1) 2.046(4) . . yes
Mg(1) N(2) 2.048(4) . . yes
Mg(1) N(3) 2.037(4) . . yes
Mg(1) N(4) 2.025(4) . . yes
N(1) C(31) 1.364(6) . . yes
N(1) C(32) 1.374(5) . . yes
N(2) C(1) 1.377(6) . . yes
N(2) C(8) 1.381(6) . . yes
N(3) C(9) 1.382(6) . . yes
N(3) C(16) 1.371(6) . . yes
N(4) C(17) 1.386(6) . . yes
N(4) C(24) 1.384(5) . . yes
N(5) C(1) 1.318(6) . . yes
N(5) C(31) 1.347(6) . . yes
N(6) C(8) 1.349(5) . . yes
N(6) C(9) 1.352(6) . . yes
N(7) C(16) 1.326(6) . . yes
N(7) C(17) 1.338(6) . . yes
N(8) C(24) 1.372(6) . . yes
N(8) C(32) 1.370(6) . . yes
C(1) C(2) 1.465(6) . . yes
C(2) C(3) 1.359(6) . . yes
C(2) C(7) 1.411(6) . . yes
C(3) C(4) 1.401(7) . . yes
C(4) C(5) 1.362(7) . . yes
C(5) C(6) 1.385(6) . . yes
C(6) C(7) 1.392(6) . . yes
C(7) C(8) 1.462(6) . . yes
C(9) C(10) 1.454(6) . . yes
C(10) C(11) 1.409(6) . . yes
C(10) C(15) 1.403(6) . . yes
C(11) C(12) 1.390(7) . . yes
C(12) C(13) 1.413(7) . . yes
C(13) C(14) 1.384(7) . . yes
C(14) C(15) 1.392(6) . . yes
C(15) C(16) 1.472(6) . . yes
C(17) C(18) 1.464(6) . . yes
C(18) C(19) 1.378(6) . . yes
C(18) C(23) 1.386(6) . . yes
C(19) C(20) 1.416(7) . . yes
C(20) C(21) 1.399(7) . . yes
C(21) C(22) 1.346(7) . . yes
C(22) C(23) 1.466(7) . . yes
C(23) C(24) 1.408(6) . . yes
C(25) C(26) 1.426(6) . . yes
C(25) C(30) 1.401(7) . . yes
C(25) C(32) 1.428(6) . . yes
C(26) C(27) 1.345(7) . . yes
C(27) C(28) 1.419(7) . . yes
C(28) C(29) 1.380(7) . . yes
C(29) C(30) 1.391(6) . . yes
C(30) C(31) 1.462(6) . . yes
